data_4032923
loop_
_publ_author_name
'Chang, Meng-Yang'
'Hsiao, Yu-Ting'

_publ_section_title
;
 H2SO4-Mediated Stereocontrolled Annulation of Oxygenated Naphthalenes and
 4-Alkenols: One-Pot Synthesis of Tetanthrenes.
;
_journal_issue 21
_journal_name_full 'The Journal of organic chemistry'
_journal_page_first 11594
_journal_page_last 11602
_journal_paper_doi 10.1021/acs.joc.7b02291
_journal_volume 82
_journal_year 2017
_chemical_formula_sum 'C28 H26 O3 S'
_chemical_formula_weight 442.55
_space_group_crystal_system triclinic
_space_group_IT_number 2
_space_group_name_Hall '-P 1'
_space_group_name_H-M_alt 'P -1'
_symmetry_space_group_name_Hall '-P 1'
_symmetry_space_group_name_H-M 'P -1'
_atom_sites_solution_hydrogens mixed
_audit_creation_method SHELXL-2014/6
_cell_angle_alpha 76.661(2)
_cell_angle_beta 80.261(2)
_cell_angle_gamma 87.702(2)
_cell_formula_units_Z 2
_cell_length_a 7.7884(7)
_cell_length_b 11.6933(11)
_cell_length_c 12.7018(11)
_cell_measurement_reflns_used 7917
_cell_measurement_temperature 100(2)
_cell_measurement_theta_max 26.4637
_cell_measurement_theta_min 2.7123
_cell_volume 1109.35(17)
_computing_cell_refinement 'SAINT V8.34A (Bruker AXS Inc., 2013)'
_computing_data_collection 'Bruker APEX2'
_computing_data_reduction 'SAINT V8.34A (Bruker AXS Inc., 2013)'
_computing_molecular_graphics 'Bruker SHELXTL'
_computing_publication_material 'Bruker SHELXTL'
_computing_structure_refinement 'SHELXL-2014/6 (Sheldrick, 2014)'
_diffrn_ambient_temperature 100(2)
_diffrn_detector_area_resol_mean 8.3333
_diffrn_measured_fraction_theta_full 0.995
_diffrn_measured_fraction_theta_max 0.993
_diffrn_measurement_device_type 'Bruker APEX-II CCD'
_diffrn_measurement_method '\f and \w scans'
_diffrn_radiation_type MoK\a
_diffrn_radiation_wavelength 0.71073
_diffrn_reflns_av_R_equivalents 0.0258
_diffrn_reflns_av_unetI/netI 0.0240
_diffrn_reflns_Laue_measured_fraction_full 0.995
_diffrn_reflns_Laue_measured_fraction_max 0.993
_diffrn_reflns_limit_h_max 9
_diffrn_reflns_limit_h_min -9
_diffrn_reflns_limit_k_max 14
_diffrn_reflns_limit_k_min -14
_diffrn_reflns_limit_l_max 15
_diffrn_reflns_limit_l_min -15
_diffrn_reflns_number 18127
_diffrn_reflns_point_group_measured_fraction_full 0.995
_diffrn_reflns_point_group_measured_fraction_max 0.993
_diffrn_reflns_theta_full 25.242
_diffrn_reflns_theta_max 26.492
_diffrn_reflns_theta_min 1.790
_exptl_absorpt_coefficient_mu 0.174
_exptl_absorpt_correction_T_max 0.9485
_exptl_absorpt_correction_T_min 0.9154
_exptl_absorpt_correction_type multi-scan
_exptl_absorpt_process_details 'SADABS V2014/4 (Bruker AXS Inc.)'
_exptl_crystal_colour Colorless
_exptl_crystal_density_diffrn 1.325
_exptl_crystal_density_meas ?
_exptl_crystal_density_method 'not measured'
_exptl_crystal_description Lump
_exptl_crystal_F_000 468
_exptl_crystal_size_max 0.15
_exptl_crystal_size_mid 0.10
_exptl_crystal_size_min 0.10
_refine_diff_density_max 0.362
_refine_diff_density_min -0.359
_refine_diff_density_rms 0.046
_refine_ls_extinction_method none
_refine_ls_goodness_of_fit_ref 1.023
_refine_ls_hydrogen_treatment mixed
_refine_ls_matrix_type full
_refine_ls_number_parameters 294
_refine_ls_number_reflns 4551
_refine_ls_number_restraints 0
_refine_ls_restrained_S_all 1.023
_refine_ls_R_factor_all 0.0403
_refine_ls_R_factor_gt 0.0344
_refine_ls_shift/su_max 0.000
_refine_ls_shift/su_mean 0.000
_refine_ls_structure_factor_coef Fsqd
_refine_ls_weighting_details 'w=1/[\s^2^(Fo^2^)+(0.0396P)^2^+0.6950P] where P=(Fo^2^+2Fc^2^)/3'
_refine_ls_weighting_scheme calc
_refine_ls_wR_factor_gt 0.0858
_refine_ls_wR_factor_ref 0.0895
_reflns_Friedel_coverage 0.000
_reflns_number_gt 4018
_reflns_number_total 4551
_reflns_threshold_expression 'I > 2\s(I)'
_cod_data_source_file jo7b02291_si_001.cif
_cod_data_source_block mo_170235lt_0m_4a_CCDC_1556732
_cod_depositor_comments
;
The following automatic conversions were performed:

'_exptl_crystal_density_meas' value 'not measured' was changed to '?'
- the value is perceived as not measured.

Automatic conversion script
Id: cif_fix_values 4973 2017-02-22 13:04:09Z antanas 

 Adding full bibliography for 4032923--4032931.cif.
;
_cod_database_code 4032923
_shelx_space_group_comment
;
The symmetry employed for this shelxl refinement is uniquely defined
by the following loop, which should always be used as a source of
symmetry information in preference to the above space-group names.
They are only intended as comments.
;
_shelxl_version_number 2014/6

loop_
_space_group_symop_operation_xyz
'x, y, z'
'-x, -y, -z'

loop_
_atom_site_label
_atom_site_type_symbol
_atom_site_fract_x
_atom_site_fract_y
_atom_site_fract_z
_atom_site_U_iso_or_equiv
_atom_site_adp_type
_atom_site_occupancy
_atom_site_site_symmetry_order
_atom_site_calc_flag
_atom_site_refinement_flags_posn
_atom_site_refinement_flags_adp
S1 S 0.29905(4) 0.31088(3) 0.52550(3) 0.01350(10) Uani 1 1 d . .
O1 O 0.21345(13) 0.21086(9) 0.50946(9) 0.0194(2) Uani 1 1 d . .
O2 O 0.37373(14) -0.29840(9) 0.73392(9) 0.0193(2) Uani 1 1 d . .
H4 H 0.461(3) -0.3137(16) 0.6856(16) 0.029 Uiso 1 1 d . U
O3 O 0.39839(13) 0.38753(9) 0.42989(8) 0.0181(2) Uani 1 1 d . .
C1 C -0.0739(2) -0.16579(14) 0.88803(13) 0.0238(3) Uani 1 1 d . .
H1 H -0.1701 -0.2161 0.9221 0.029 Uiso 1 1 calc R U
C2 C 0.07474(19) -0.20978(13) 0.83706(12) 0.0204(3) Uani 1 1 d . .
H5 H 0.0812 -0.2909 0.8364 0.025 Uiso 1 1 calc R U
C3 C 0.21838(18) -0.13620(13) 0.78549(11) 0.0154(3) Uani 1 1 d . .
C4 C 0.21012(18) -0.01387(12) 0.78631(11) 0.0142(3) Uani 1 1 d . .
C5 C 0.35813(17) 0.05894(12) 0.73644(11) 0.0136(3) Uani 1 1 d . .
C6 C 0.35034(17) 0.18953(12) 0.73204(11) 0.0134(3) Uani 1 1 d . .
H15 H 0.2248 0.2126 0.7355 0.016 Uiso 1 1 calc R U
C7 C 0.44829(17) 0.26227(12) 0.62066(11) 0.0132(3) Uani 1 1 d . .
H21 H 0.4977 0.3337 0.6352 0.016 Uiso 1 1 calc R U
C8 C 0.14210(17) 0.39450(12) 0.59218(11) 0.0138(3) Uani 1 1 d . .
C9 C -0.01445(18) 0.34149(13) 0.64847(12) 0.0169(3) Uani 1 1 d . .
H24 H -0.0411 0.2641 0.6446 0.020 Uiso 1 1 calc R U
C10 C -0.13056(18) 0.40300(13) 0.71001(12) 0.0185(3) Uani 1 1 d . .
H25 H -0.2368 0.3670 0.7493 0.022 Uiso 1 1 calc R U
C11 C -0.09363(18) 0.51729(13) 0.71510(11) 0.0170(3) Uani 1 1 d . .
C12 C -0.2173(2) 0.58198(14) 0.78570(13) 0.0230(3) Uani 1 1 d . .
H3 H -0.1867 0.5660 0.8594 0.034 Uiso 1 1 calc R U
H26 H -0.3367 0.5554 0.7903 0.034 Uiso 1 1 calc R U
H2 H -0.2091 0.6666 0.7534 0.034 Uiso 1 1 calc R U
C13 C 0.51027(17) 0.01015(12) 0.69217(11) 0.0137(3) Uani 1 1 d . .
C14 C 0.51813(18) -0.11044(12) 0.69105(11) 0.0148(3) Uani 1 1 d . .
H8 H 0.6232 -0.1428 0.6600 0.018 Uiso 1 1 calc R U
C15 C 0.37562(18) -0.18120(12) 0.73430(11) 0.0150(3) Uani 1 1 d . .
C16 C 0.05339(18) 0.02777(13) 0.84063(12) 0.0175(3) Uani 1 1 d . .
H7 H 0.0438 0.1085 0.8428 0.021 Uiso 1 1 calc R U
C17 C -0.08374(19) -0.04577(14) 0.88982(12) 0.0213(3) Uani 1 1 d . .
H6 H -0.1867 -0.0155 0.9256 0.026 Uiso 1 1 calc R U
C18 C 0.66443(17) 0.09146(12) 0.64224(12) 0.0149(3) Uani 1 1 d . .
H14 H 0.7036 0.1203 0.7026 0.018 Uiso 1 1 calc R U
C19 C 0.82061(18) 0.03577(13) 0.58289(13) 0.0203(3) Uani 1 1 d . .
H9 H 0.8645 -0.0298 0.6348 0.030 Uiso 1 1 calc R U
H10 H 0.9126 0.0947 0.5523 0.030 Uiso 1 1 calc R U
H11 H 0.7851 0.0066 0.5234 0.030 Uiso 1 1 calc R U
C20 C 0.59942(18) 0.19739(12) 0.56313(12) 0.0166(3) Uani 1 1 d . .
H13 H 0.5597 0.1704 0.5029 0.020 Uiso 1 1 calc R U
H12 H 0.6971 0.2528 0.5304 0.020 Uiso 1 1 calc R U
C21 C 0.41267(18) 0.22584(12) 0.82758(11) 0.0148(3) Uani 1 1 d . .
C22 C 0.50715(19) 0.15079(13) 0.89863(12) 0.0177(3) Uani 1 1 d . .
H20 H 0.5330 0.0732 0.8895 0.021 Uiso 1 1 calc R U
C23 C 0.5643(2) 0.18857(14) 0.98328(12) 0.0218(3) Uani 1 1 d . .
H19 H 0.6301 0.1369 1.0307 0.026 Uiso 1 1 calc R U
C24 C 0.5258(2) 0.30117(14) 0.99878(12) 0.0217(3) Uani 1 1 d . .
H18 H 0.5659 0.3270 1.0560 0.026 Uiso 1 1 calc R U
C25 C 0.4280(2) 0.37566(13) 0.92958(12) 0.0204(3) Uani 1 1 d . .
H17 H 0.3990 0.4523 0.9404 0.024 Uiso 1 1 calc R U
C26 C 0.37257(19) 0.33840(13) 0.84480(12) 0.0182(3) Uani 1 1 d . .
H16 H 0.3063 0.3902 0.7977 0.022 Uiso 1 1 calc R U
C27 C 0.18114(18) 0.50817(12) 0.59502(11) 0.0160(3) Uani 1 1 d . .
H23 H 0.2880 0.5437 0.5561 0.019 Uiso 1 1 calc R U
C28 C 0.06168(19) 0.56946(13) 0.65562(12) 0.0180(3) Uani 1 1 d . .
H22 H 0.0862 0.6481 0.6565 0.022 Uiso 1 1 calc R U

loop_
_atom_site_aniso_label
_atom_site_aniso_U_11
_atom_site_aniso_U_22
_atom_site_aniso_U_33
_atom_site_aniso_U_23
_atom_site_aniso_U_13
_atom_site_aniso_U_12
S1 0.01290(17) 0.01504(18) 0.01308(17) -0.00507(13) -0.00142(12) 0.00154(12)
O1 0.0182(5) 0.0208(5) 0.0228(5) -0.0120(4) -0.0037(4) 0.0003(4)
O2 0.0202(5) 0.0147(5) 0.0225(5) -0.0075(4) 0.0030(4) -0.0026(4)
O3 0.0181(5) 0.0201(5) 0.0144(5) -0.0028(4) 0.0003(4) 0.0027(4)
C1 0.0185(7) 0.0264(8) 0.0248(8) -0.0068(7) 0.0046(6) -0.0087(6)
C2 0.0212(7) 0.0189(7) 0.0218(8) -0.0072(6) -0.0003(6) -0.0043(6)
C3 0.0155(7) 0.0188(7) 0.0124(7) -0.0045(5) -0.0023(5) -0.0020(5)
C4 0.0142(7) 0.0173(7) 0.0115(6) -0.0036(5) -0.0025(5) -0.0010(5)
C5 0.0142(7) 0.0153(7) 0.0118(6) -0.0038(5) -0.0026(5) 0.0003(5)
C6 0.0119(6) 0.0145(7) 0.0131(6) -0.0028(5) -0.0004(5) 0.0006(5)
C7 0.0130(6) 0.0135(6) 0.0133(6) -0.0035(5) -0.0022(5) -0.0002(5)
C8 0.0137(6) 0.0157(7) 0.0128(6) -0.0047(5) -0.0029(5) 0.0028(5)
C9 0.0149(7) 0.0175(7) 0.0196(7) -0.0058(6) -0.0039(5) -0.0006(5)
C10 0.0127(7) 0.0228(8) 0.0194(7) -0.0047(6) -0.0008(5) -0.0010(6)
C11 0.0158(7) 0.0211(7) 0.0151(7) -0.0058(6) -0.0041(5) 0.0040(6)
C12 0.0200(7) 0.0268(8) 0.0233(8) -0.0112(7) -0.0001(6) 0.0022(6)
C13 0.0127(6) 0.0165(7) 0.0118(6) -0.0030(5) -0.0025(5) -0.0002(5)
C14 0.0134(6) 0.0179(7) 0.0133(7) -0.0050(5) -0.0015(5) 0.0026(5)
C15 0.0187(7) 0.0144(7) 0.0129(6) -0.0043(5) -0.0032(5) -0.0005(5)
C16 0.0173(7) 0.0189(7) 0.0166(7) -0.0055(6) -0.0010(5) -0.0004(6)
C17 0.0152(7) 0.0264(8) 0.0216(8) -0.0083(6) 0.0029(6) 0.0002(6)
C18 0.0121(6) 0.0144(7) 0.0182(7) -0.0050(5) -0.0006(5) -0.0004(5)
C19 0.0135(7) 0.0183(7) 0.0282(8) -0.0077(6) 0.0025(6) -0.0010(6)
C20 0.0146(7) 0.0172(7) 0.0162(7) -0.0033(6) 0.0014(5) 0.0011(5)
C21 0.0144(6) 0.0158(7) 0.0136(7) -0.0043(5) 0.0013(5) -0.0016(5)
C22 0.0203(7) 0.0149(7) 0.0183(7) -0.0048(6) -0.0032(6) 0.0016(6)
C23 0.0259(8) 0.0222(8) 0.0182(7) -0.0041(6) -0.0072(6) 0.0020(6)
C24 0.0264(8) 0.0240(8) 0.0163(7) -0.0080(6) -0.0017(6) -0.0056(6)
C25 0.0262(8) 0.0159(7) 0.0185(7) -0.0072(6) 0.0026(6) -0.0022(6)
C26 0.0203(7) 0.0170(7) 0.0158(7) -0.0030(6) -0.0003(5) 0.0019(6)
C27 0.0156(7) 0.0160(7) 0.0153(7) -0.0021(5) -0.0009(5) -0.0009(5)
C28 0.0210(7) 0.0151(7) 0.0183(7) -0.0047(6) -0.0033(6) 0.0007(6)

loop_
_atom_type_symbol
_atom_type_description
_atom_type_scat_dispersion_real
_atom_type_scat_dispersion_imag
_atom_type_scat_source
C C 0.0033 0.0016 'International Tables Vol C Tables 4.2.6.8 and 6.1.1.4'
H H 0.0000 0.0000 'International Tables Vol C Tables 4.2.6.8 and 6.1.1.4'
O O 0.0106 0.0060 'International Tables Vol C Tables 4.2.6.8 and 6.1.1.4'
S S 0.1246 0.1234 'International Tables Vol C Tables 4.2.6.8 and 6.1.1.4'

loop_
_geom_angle_atom_site_label_1
_geom_angle_atom_site_label_2
_geom_angle_atom_site_label_3
_geom_angle
O1 S1 O3 117.96(6)
O1 S1 C8 108.34(6)
O3 S1 C8 109.35(6)
O1 S1 C7 109.65(6)
O3 S1 C7 106.09(6)
C8 S1 C7 104.64(6)
C15 O2 H4 109.1(12)
C2 C1 C17 119.78(14)
C2 C1 H1 120.1
C17 C1 H1 120.1
C1 C2 C3 120.89(14)
C1 C2 H5 119.6
C3 C2 H5 119.6
C2 C3 C15 121.56(13)
C2 C3 C4 119.97(13)
C15 C3 C4 118.45(12)
C16 C4 C5 123.43(13)
C16 C4 C3 117.16(12)
C5 C4 C3 119.39(12)
C13 C5 C4 119.98(13)
C13 C5 C6 119.57(12)
C4 C5 C6 120.45(12)
C5 C6 C21 115.15(11)
C5 C6 C7 111.69(11)
C21 C6 C7 109.96(11)
C5 C6 H15 106.5
C21 C6 H15 106.5
C7 C6 H15 106.5
C20 C7 C6 115.31(11)
C20 C7 S1 107.48(9)
C6 C7 S1 110.49(9)
C20 C7 H21 107.8
C6 C7 H21 107.8
S1 C7 H21 107.8
C27 C8 C9 121.12(13)
C27 C8 S1 119.70(11)
C9 C8 S1 118.99(11)
C10 C9 C8 119.14(13)
C10 C9 H24 120.4
C8 C9 H24 120.4
C9 C10 C11 120.87(13)
C9 C10 H25 119.6
C11 C10 H25 119.6
C28 C11 C10 118.83(13)
C28 C11 C12 120.56(13)
C10 C11 C12 120.59(13)
C11 C12 H3 109.5
C11 C12 H26 109.5
H3 C12 H26 109.5
C11 C12 H2 109.5
H3 C12 H2 109.5
H26 C12 H2 109.5
C5 C13 C14 120.54(13)
C5 C13 C18 117.62(12)
C14 C13 C18 121.82(12)
C15 C14 C13 120.58(13)
C15 C14 H8 119.7
C13 C14 H8 119.7
C14 C15 O2 123.44(13)
C14 C15 C3 120.95(13)
O2 C15 C3 115.60(12)
C17 C16 C4 121.50(14)
C17 C16 H7 119.3
C4 C16 H7 119.3
C16 C17 C1 120.70(14)
C16 C17 H6 119.6
C1 C17 H6 119.6
C13 C18 C19 115.08(12)
C13 C18 C20 107.41(11)
C19 C18 C20 109.97(12)
C13 C18 H14 108.1
C19 C18 H14 108.1
C20 C18 H14 108.1
C18 C19 H9 109.5
C18 C19 H10 109.5
H9 C19 H10 109.5
C18 C19 H11 109.5
H9 C19 H11 109.5
H10 C19 H11 109.5
C18 C20 C7 112.29(11)
C18 C20 H13 109.1
C7 C20 H13 109.1
C18 C20 H12 109.1
C7 C20 H12 109.1
H13 C20 H12 107.9
C22 C21 C26 118.53(13)
C22 C21 C6 122.49(12)
C26 C21 C6 118.98(12)
C21 C22 C23 120.46(13)
C21 C22 H20 119.8
C23 C22 H20 119.8
C24 C23 C22 120.55(14)
C24 C23 H19 119.7
C22 C23 H19 119.7
C23 C24 C25 119.24(14)
C23 C24 H18 120.4
C25 C24 H18 120.4
C26 C25 C24 120.17(14)
C26 C25 H17 119.9
C24 C25 H17 119.9
C25 C26 C21 121.03(14)
C25 C26 H16 119.5
C21 C26 H16 119.5
C8 C27 C28 118.98(13)
C8 C27 H23 120.5
C28 C27 H23 120.5
C27 C28 C11 121.01(13)
C27 C28 H22 119.5
C11 C28 H22 119.5

loop_
_geom_bond_atom_site_label_1
_geom_bond_atom_site_label_2
_geom_bond_distance
S1 O1 1.4395(10)
S1 O3 1.4534(10)
S1 C8 1.7617(14)
S1 C7 1.8001(14)
O2 C15 1.3723(17)
O2 H4 0.88(2)
C1 C2 1.370(2)
C1 C17 1.408(2)
C1 H1 0.9500
C2 C3 1.411(2)
C2 H5 0.9500
C3 C15 1.4269(19)
C3 C4 1.432(2)
C4 C16 1.4233(19)
C4 C5 1.4275(19)
C5 C13 1.3835(19)
C5 C6 1.5143(19)
C6 C21 1.5304(19)
C6 C7 1.5616(18)
C6 H15 1.0000
C7 C20 1.5453(18)
C7 H21 1.0000
C8 C27 1.385(2)
C8 C9 1.394(2)
C9 C10 1.383(2)
C9 H24 0.9500
C10 C11 1.396(2)
C10 H25 0.9500
C11 C28 1.394(2)
C11 C12 1.5056(19)
C12 H3 0.9800
C12 H26 0.9800
C12 H2 0.9800
C13 C14 1.4122(19)
C13 C18 1.5177(19)
C14 C15 1.370(2)
C14 H8 0.9500
C16 C17 1.368(2)
C16 H7 0.9500
C17 H6 0.9500
C18 C19 1.5247(19)
C18 C20 1.5323(19)
C18 H14 1.0000
C19 H9 0.9800
C19 H10 0.9800
C19 H11 0.9800
C20 H13 0.9900
C20 H12 0.9900
C21 C22 1.391(2)
C21 C26 1.398(2)
C22 C23 1.395(2)
C22 H20 0.9500
C23 C24 1.389(2)
C23 H19 0.9500
C24 C25 1.390(2)
C24 H18 0.9500
C25 C26 1.387(2)
C25 H17 0.9500
C26 H16 0.9500
C27 C28 1.389(2)
C27 H23 0.9500
C28 H22 0.9500
